data_1001797
loop_
_publ_author_name
'Knizek, K'
'Malo, S'
'Michel, C'
'Maignan, A'
'Pollert, E'
'Raveau, B'

_publ_section_title
;
Structural evolution and physical properties of the 1212 superconductor
series Hg0.7 V0.3 Ba2-x Srx Ca1-y Sry Cu2 O6+d
;
_journal_coden_ASTM EJSCE5
_journal_name_full
;
European Journal of Solid State Inorganic Chemistry
;
_journal_page_first 1063
_journal_page_last 1074
_journal_volume 34
_journal_year 1997
_chemical_formula_structural
;
(Hg0.69 V0.31) (Ba1.33 Sr0.67) (Ca0.87 Sr0.13) Cu2 O7
;
_chemical_formula_sum 'Ba1.33 Ca0.87 Cu2 Hg0.69 O7 Sr0.8 V0.31'
_chemical_name_systematic
;
Mercury vanadium barium strontium calcium copper oxide
(0.69/0.31/1.33/0.80/0.87/2/7)
;
_space_group_IT_number 123
_symmetry_cell_setting tetragonal
_symmetry_Int_Tables_number 123
_symmetry_space_group_name_Hall '-P 4 2'
_symmetry_space_group_name_H-M 'P 4/m m m'
_cell_angle_alpha 90
_cell_angle_beta 90
_cell_angle_gamma 90
_cell_formula_units_Z 1
_cell_length_a 3.8601(3)
_cell_length_b 3.8601(3)
_cell_length_c 12.350(1)
_cell_volume 184.0
_refine_ls_R_factor_all 0.072
_cod_original_formula_sum 'Ba1.33 Ca.87 Cu2 Hg.69 O7 Sr.8 V.31'
_cod_database_code 1001797

loop_
_symmetry_equiv_pos_as_xyz
x,y,z
-x,-y,z
-x,y,z
x,-y,z
-y,x,z
y,-x,z
y,x,z
-y,-x,z
-x,-y,-z
x,y,-z
x,-y,-z
-x,y,-z
y,-x,-z
-y,x,-z
-y,-x,-z
y,x,-z

loop_
_atom_site_label
_atom_site_type_symbol
_atom_site_symmetry_multiplicity
_atom_site_Wyckoff_symbol
_atom_site_fract_x
_atom_site_fract_y
_atom_site_fract_z
_atom_site_occupancy
_atom_site_attached_hydrogens
_atom_site_calc_flag
Hg1 Hg2+ 1 a 0. 0. 0. 0.69 0 d
V1 V5+ 4 l 0.1 0. 0. 0.0775 0 d
Ba1 Ba2+ 2 h 0.5 0.5 0.2171(3) 0.665 0 d
Sr1 Sr2+ 2 h 0.5 0.5 0.2171(3) 0.335 0 d
Ca1 Ca2+ 1 d 0.5 0.5 0.5 0.87 0 d
Sr2 Sr2+ 1 d 0.5 0.5 0.5 0.13 0 d
Cu1 Cu3+ 2 g 0. 0. 0.3699(6) 1. 0 d
O1 O2- 4 i 0. 0.5 0.368(2) 1. 0 d
O2 O2- 2 g 0. 0. 0.151(2) 1. 0 d
O3 O2- 4 j 0.365 0.365 0. 0.25 0 d

loop_
_atom_type_symbol
_atom_type_oxidation_number
Hg2+ 2.000
V5+ 5.000
Ba2+ 2.000
Sr2+ 2.000
Ca2+ 2.000
Cu3+ 2.535
O2- -2.000
